data_7216990
loop_
_publ_author_name
'Harata, Kazuaki'
'Takenaka, Yasushi'
'Yoshida, Noboru'

_publ_section_title
;
 Crystal structures of 6-deoxy-6-monosubstituted \b-cyclodextrins.
 Substituent-regulated one-dimensional arrays of macrocycles&#x2020;
;
_journal_issue 9
_journal_name_full 'Journal of the Chemical Society, Perkin Transactions 2'
_journal_page_first 1667
_journal_paper_doi 10.1039/b101521o
_journal_year 2001
_chemical_formula_sum 'C45 H97 N O44'
_chemical_formula_weight 1356.2
_chemical_name_common
;
 6-deoxy-6-(1-propylamino)-beta-cyclodextrin
;
_chemical_name_systematic
; 
 6-deoxy-6-(1-propylamino)cyclomaltoheptaose
;
_space_group_IT_number 19
_symmetry_space_group_name_Hall 'P 2ac 2ab'
_symmetry_space_group_name_H-M 'P 21 21 21'
_atom_sites_solution_hydrogens geom
_atom_sites_solution_primary direct
_atom_sites_solution_secondary difmap
_audit_creation_method SHELXL-97
_cell_angle_alpha 90.00
_cell_angle_beta 90.00
_cell_angle_gamma 90.00
_cell_formula_units_Z 4
_cell_length_a 14.414(1)
_cell_length_b 19.377(2)
_cell_length_c 26.997(2)
_cell_measurement_temperature 293
_cell_volume 7540.3(11)
_computing_structure_refinement 'SHELXL-97 (Sheldrick, 1997)'
_computing_structure_solution 'SHELXS-97 (Sheldrick, 1990)'
_diffrn_ambient_temperature 293
_diffrn_measured_fraction_theta_full 0.670
_diffrn_measured_fraction_theta_max 0.670
_diffrn_radiation_monochromator graphite
_diffrn_radiation_source 'fine-focus sealed tube'
_diffrn_radiation_type CuK\a
_diffrn_radiation_wavelength 1.54180
_diffrn_reflns_av_R_equivalents 0.0000
_diffrn_reflns_av_sigmaI/netI 0.0259
_diffrn_reflns_limit_h_max 0
_diffrn_reflns_limit_h_min -16
_diffrn_reflns_limit_k_max 24
_diffrn_reflns_limit_k_min 0
_diffrn_reflns_limit_l_max 33
_diffrn_reflns_limit_l_min 0
_diffrn_reflns_number 5611
_diffrn_reflns_theta_full 74.20
_diffrn_reflns_theta_max 74.20
_diffrn_reflns_theta_min 2.81
_exptl_absorpt_coefficient_mu 0.872
_exptl_absorpt_correction_T_max 0.7798
_exptl_absorpt_correction_T_min 0.6695
_exptl_crystal_density_diffrn 1.141
_exptl_crystal_density_method 'not measured'
_exptl_crystal_F_000 2788
_exptl_crystal_size_max 0.50
_exptl_crystal_size_mid 0.50
_exptl_crystal_size_min 0.30
_refine_diff_density_max 0.434
_refine_diff_density_min -0.299
_refine_diff_density_rms 0.093
_refine_ls_abs_structure_details 'Flack H D (1983), Acta Cryst. A39, 876-881'
_refine_ls_abs_structure_Flack 0.6(5)
_refine_ls_extinction_coef 0.0036(4)
_refine_ls_extinction_expression Fc^*^=kFc[1+0.001xFc^2^\l^3^/sin(2\q)]^-1/4^
_refine_ls_extinction_method SHELXL
_refine_ls_goodness_of_fit_ref 1.072
_refine_ls_hydrogen_treatment mixed
_refine_ls_matrix_type full
_refine_ls_number_parameters 894
_refine_ls_number_reflns 5611
_refine_ls_number_restraints 119
_refine_ls_restrained_S_all 1.080
_refine_ls_R_factor_all 0.1139
_refine_ls_R_factor_gt 0.0948
_refine_ls_shift/su_max 0.054
_refine_ls_shift/su_mean 0.007
_refine_ls_structure_factor_coef Fsqd
_refine_ls_weighting_details 'calc w=1/[\s^2^(Fo^2^)+(0.2000P)^2^+0.0000P] where P=(Fo^2^+2Fc^2^)/3'
_refine_ls_weighting_scheme calc
_refine_ls_wR_factor_gt 0.2387
_refine_ls_wR_factor_ref 0.2593
_reflns_number_gt 3878
_reflns_number_total 5611
_reflns_threshold_expression >2sigma(I)
_cod_data_source_file b101521o.txt
_cod_data_source_block prabcd
_cod_original_cell_volume 7540
_cod_database_code 7216990

loop_
_symmetry_equiv_pos_as_xyz
'x, y, z'
'-x+1/2, -y, z+1/2'
'x+1/2, -y+1/2, -z'
'-x, y+1/2, -z+1/2'

loop_
_atom_site_label
_atom_site_type_symbol
_atom_site_fract_x
_atom_site_fract_y
_atom_site_fract_z
_atom_site_U_iso_or_equiv
_atom_site_adp_type
_atom_site_occupancy
_atom_site_symmetry_multiplicity
_atom_site_calc_flag
_atom_site_refinement_flags
_atom_site_disorder_assembly
_atom_site_disorder_group
C11 C 0.1487(7) 0.2202(4) 0.2408(3) 0.093(2) Uani 1 1 d . . .
H11 H 0.1712 0.1813 0.2606 0.112 Uiso 1 1 calc R . .
C21 C 0.0412(7) 0.2370(4) 0.2566(3) 0.090(2) Uani 1 1 d . . .
H21 H 0.0404 0.2459 0.2923 0.108 Uiso 1 1 calc R . .
C31 C 0.0024(7) 0.2989(4) 0.2314(3) 0.090(2) Uani 1 1 d . . .
H31 H -0.0041 0.2875 0.1962 0.108 Uiso 1 1 calc R . .
C41 C 0.0758(6) 0.3590(4) 0.2355(3) 0.086(2) Uani 1 1 d . . .
H41 H 0.0758 0.3758 0.2697 0.103 Uiso 1 1 calc R . .
C51 C 0.1789(6) 0.3385(4) 0.2213(3) 0.093(2) Uani 1 1 d D . .
H51 H 0.1810 0.3284 0.1858 0.112 Uiso 1 1 calc R . .
C61 C 0.2565(9) 0.3940(5) 0.2334(5) 0.135(4) Uani 1 1 d D . .
H61A H 0.2378 0.4376 0.2189 0.162 Uiso 1 1 calc R . .
H61B H 0.2585 0.4003 0.2690 0.162 Uiso 1 1 calc R . .
O21 O -0.0142(5) 0.1758(3) 0.2476(2) 0.1080(19) Uani 1 1 d . . .
O31 O -0.0919(5) 0.3160(3) 0.2505(2) 0.1088(18) Uani 1 1 d . . .
O41 O 0.0401(4) 0.4129(2) 0.20427(18) 0.0882(15) Uani 1 1 d . . .
O51 O 0.2106(5) 0.2786(3) 0.2479(2) 0.0980(16) Uani 1 1 d . . .
O61 O 0.3537(5) 0.3779(4) 0.2159(5) 0.163(4) Uani 1 1 d . . .
C12 C 0.2652(6) 0.0533(4) 0.0976(3) 0.094(2) Uani 1 1 d . . .
H12 H 0.2954 0.0117 0.0847 0.113 Uiso 1 1 calc R . .
C22 C 0.1737(7) 0.0310(4) 0.1298(3) 0.093(2) Uani 1 1 d . . .
H22 H 0.1930 0.0022 0.1578 0.111 Uiso 1 1 calc R . .
C32 C 0.1232(6) 0.0932(3) 0.1488(3) 0.082(2) Uani 1 1 d . . .
H32 H 0.0986 0.1194 0.1206 0.098 Uiso 1 1 calc R . .
C42 C 0.1992(6) 0.1387(3) 0.1768(3) 0.082(2) Uani 1 1 d . . .
H42 H 0.2187 0.1145 0.2069 0.098 Uiso 1 1 calc R . .
C52 C 0.2863(6) 0.1562(4) 0.1452(3) 0.093(2) Uani 1 1 d D . .
H52 H 0.2657 0.1825 0.1162 0.112 Uiso 1 1 calc R . .
C62 C 0.3681(9) 0.1965(7) 0.1697(6) 0.141(4) Uani 1 1 d D . .
H62A H 0.4156 0.2043 0.1449 0.169 Uiso 1 1 calc R . .
H62B H 0.3455 0.2413 0.1803 0.169 Uiso 1 1 calc R . .
O22 O 0.1087(5) -0.0084(3) 0.0981(2) 0.1076(19) Uani 1 1 d . . .
O32 O 0.0459(5) 0.0717(3) 0.1808(2) 0.1018(17) Uani 1 1 d . . .
O42 O 0.1464(4) 0.2004(2) 0.19078(18) 0.0844(14) Uani 1 1 d . . .
O52 O 0.3323(4) 0.0928(3) 0.1273(2) 0.1044(17) Uani 1 1 d . . .
O62 O 0.4066(9) 0.1647(7) 0.2087(6) 0.206(5) Uani 1 1 d . . .
C13 C 0.2689(8) 0.1185(4) -0.0928(3) 0.102(3) Uani 1 1 d . . .
H13 H 0.2821 0.1065 -0.1273 0.123 Uiso 1 1 calc R . .
C23 C 0.1816(8) 0.0763(5) -0.0751(4) 0.116(3) Uani 1 1 d . . .
H23 H 0.1943 0.0276 -0.0822 0.139 Uiso 1 1 calc R . .
C33 C 0.1645(8) 0.0815(5) -0.0216(3) 0.105(3) Uani 1 1 d . . .
H33 H 0.1424 0.1286 -0.0156 0.126 Uiso 1 1 calc R . .
C43 C 0.2556(7) 0.0740(4) 0.0078(3) 0.094(2) Uani 1 1 d . . .
H43 H 0.2745 0.0254 0.0071 0.113 Uiso 1 1 calc R . .
C53 C 0.3380(6) 0.1190(4) -0.0115(3) 0.092(2) Uani 1 1 d D . .
H53 H 0.3211 0.1677 -0.0077 0.111 Uiso 1 1 calc R . .
C63 C 0.4386(7) 0.1075(5) 0.0131(4) 0.112(3) Uani 1 1 d D . .
H63A H 0.4336 0.1137 0.0486 0.134 Uiso 1 1 calc R . .
H63B H 0.4582 0.0604 0.0070 0.134 Uiso 1 1 calc R . .
O23 O 0.0966(8) 0.0957(6) -0.1044(3) 0.179(4) Uani 1 1 d . . .
O33 O 0.0879(6) 0.0342(4) -0.0049(3) 0.137(3) Uani 1 1 d . . .
O43 O 0.2314(4) 0.0922(3) 0.05822(19) 0.0927(15) Uani 1 1 d . . .
O53 O 0.3520(5) 0.1054(3) -0.0631(2) 0.1028(17) Uani 1 1 d . . .
N63 N 0.5116(5) 0.1561(5) -0.0067(3) 0.114(2) Uani 1 1 d D . .
C73 C 0.6113(9) 0.1373(9) 0.0080(5) 0.163(6) Uani 1 1 d D . .
H73A H 0.6182 0.1423 0.0435 0.196 Uiso 1 1 calc R . .
H73B H 0.6229 0.0895 -0.0004 0.196 Uiso 1 1 calc R . .
C83 C 0.6825(9) 0.1828(11) -0.0180(6) 0.194(7) Uani 1 1 d D . .
H83A H 0.6604 0.2301 -0.0174 0.233 Uiso 1 1 calc R . .
H83B H 0.7399 0.1812 0.0007 0.233 Uiso 1 1 calc R . .
C93 C 0.7029(15) 0.1637(14) -0.0702(6) 0.250(12) Uani 1 1 d D . .
H93A H 0.6461 0.1527 -0.0869 0.375 Uiso 1 1 calc R . .
H93B H 0.7433 0.1243 -0.0707 0.375 Uiso 1 1 calc R . .
H93C H 0.7326 0.2017 -0.0865 0.375 Uiso 1 1 calc R . .
C14 C 0.2610(10) 0.3590(6) -0.1808(4) 0.135(5) Uani 1 1 d . A .
H14 H 0.2803 0.3892 -0.2080 0.162 Uiso 1 1 calc R . .
C24 C 0.2137(9) 0.2980(5) -0.2026(4) 0.113(3) Uani 1 1 d . . .
H24 H 0.2565 0.2746 -0.2253 0.135 Uiso 1 1 calc R . .
C34 C 0.1833(8) 0.2476(4) -0.1630(3) 0.100(3) Uani 1 1 d . . .
H34 H 0.1377 0.2699 -0.1413 0.119 Uiso 1 1 calc R . .
C44 C 0.2737(7) 0.2302(4) -0.1322(3) 0.100(3) Uani 1 1 d . . .
H44 H 0.3172 0.2036 -0.1526 0.120 Uiso 1 1 calc R . .
C54 C 0.3221(8) 0.2968(4) -0.1121(3) 0.103(3) Uani 1 1 d D A .
H54 H 0.2795 0.3210 -0.0897 0.124 Uiso 1 1 calc R . .
C64 C 0.4154(10) 0.2850(6) -0.0853(5) 0.139(4) Uani 1 1 d D . .
O24 O 0.1257(7) 0.3188(4) -0.2312(3) 0.140(3) Uani 1 1 d . . .
O34 O 0.1431(6) 0.1863(4) -0.1844(3) 0.124(2) Uani 1 1 d . . .
O44 O 0.2417(5) 0.1885(3) -0.0906(2) 0.1013(17) Uani 1 1 d . . .
O54 O 0.3438(6) 0.3403(3) -0.1526(3) 0.116(2) Uani 1 1 d . . .
O6A4 O 0.4883(18) 0.2511(9) -0.1072(7) 0.164(7) Uani 0.48 1 d P A 1
O6B4 O 0.4438(18) 0.3452(8) -0.0602(8) 0.189(8) Uani 0.52 1 d P A 2
C15 C 0.1100(7) 0.5948(4) -0.1121(3) 0.094(2) Uani 1 1 d . . .
H15 H 0.1022 0.6449 -0.1142 0.113 Uiso 1 1 calc R . .
C25 C 0.0484(7) 0.5614(5) -0.1504(4) 0.104(3) Uani 1 1 d . . .
H25 H 0.0649 0.5808 -0.1828 0.125 Uiso 1 1 calc R . .
C35 C 0.0654(8) 0.4828(5) -0.1526(3) 0.106(3) Uani 1 1 d . . .
H35 H 0.0413 0.4622 -0.1221 0.127 Uiso 1 1 calc R . .
C45 C 0.1791(7) 0.4689(5) -0.1549(4) 0.106(3) Uani 1 1 d . A .
H45 H 0.2024 0.4833 -0.1874 0.127 Uiso 1 1 calc R . .
C55 C 0.2351(8) 0.5064(5) -0.1139(4) 0.111(3) Uani 1 1 d D . .
H55 H 0.2097 0.4907 -0.0822 0.134 Uiso 1 1 calc R . .
C65 C 0.3471(9) 0.4997(6) -0.1097(5) 0.133(4) Uani 1 1 d D . .
H65A H 0.3691 0.5289 -0.0830 0.160 Uiso 1 1 calc R . .
H65B H 0.3633 0.4524 -0.1017 0.160 Uiso 1 1 calc R . .
O25 O -0.0558(5) 0.5742(4) -0.1421(3) 0.126(2) Uani 1 1 d . . .
O35 O 0.0186(7) 0.4525(4) -0.1933(3) 0.141(3) Uani 1 1 d . . .
O45 O 0.1869(6) 0.3969(3) -0.1509(3) 0.119(2) Uani 1 1 d . . .
O55 O 0.2115(5) 0.5781(3) -0.1182(2) 0.1102(19) Uani 1 1 d . . .
O65 O 0.3893(7) 0.5181(4) -0.1525(3) 0.140(3) Uani 1 1 d . . .
C16 C 0.0114(12) 0.6481(5) 0.0733(4) 0.140(5) Uani 1 1 d . . .
H16 H -0.0017 0.6799 0.1007 0.168 Uiso 1 1 calc R . .
C26 C -0.0710(10) 0.6541(6) 0.0343(4) 0.130(4) Uani 1 1 d . . .
H26 H -0.0733 0.7019 0.0226 0.156 Uiso 1 1 calc R . .
C36 C -0.0448(9) 0.6086(6) -0.0090(4) 0.119(3) Uani 1 1 d . . .
H36 H -0.0467 0.5608 0.0027 0.143 Uiso 1 1 calc R . .
C46 C 0.0560(8) 0.6227(5) -0.0275(3) 0.109(3) Uani 1 1 d D . .
H46 H 0.0577 0.6687 -0.0425 0.131 Uiso 1 1 calc R . .
C56 C 0.1323(9) 0.6193(6) 0.0137(4) 0.127(4) Uani 1 1 d D . .
H56 H 0.1379 0.5718 0.0258 0.152 Uiso 1 1 calc R . .
C66 C 0.2271(9) 0.6445(13) -0.0047(5) 0.227(12) Uani 1 1 d D . .
O26 O -0.1671(7) 0.6355(5) 0.0554(3) 0.158(3) Uani 1 1 d . . .
O36 O -0.1193(7) 0.6162(5) -0.0471(3) 0.152(3) Uani 1 1 d . . .
O46 O 0.0775(5) 0.5724(3) -0.0653(2) 0.1035(18) Uani 1 1 d . . .
O56 O 0.1033(7) 0.6640(4) 0.0541(3) 0.145(3) Uani 1 1 d D . .
O66A O 0.228(2) 0.7107(13) -0.0208(10) 0.28(2) Uani 0.48 1 d PD . .
O66B O 0.2985(13) 0.6369(16) 0.0299(10) 0.260(15) Uani 0.52 1 d PD . .
C17 C 0.0131(7) 0.4765(4) 0.2265(3) 0.092(2) Uani 1 1 d . . .
H17 H 0.0086 0.4693 0.2624 0.110 Uiso 1 1 calc R . .
C27 C -0.0851(7) 0.4989(4) 0.2069(3) 0.096(2) Uani 1 1 d . . .
H27 H -0.1041 0.5402 0.2252 0.115 Uiso 1 1 calc R . .
C37 C -0.0834(7) 0.5172(4) 0.1518(3) 0.097(2) Uani 1 1 d . . .
H37 H -0.0710 0.4752 0.1327 0.117 Uiso 1 1 calc R . .
C47 C -0.0010(8) 0.5691(4) 0.1438(3) 0.101(3) Uani 1 1 d . . .
H47 H -0.0167 0.6132 0.1595 0.121 Uiso 1 1 calc R . .
C57 C 0.1003(7) 0.5429(4) 0.1648(3) 0.095(2) Uani 1 1 d D . .
H57 H 0.1181 0.5005 0.1475 0.114 Uiso 1 1 calc R . .
C67 C 0.1816(8) 0.5955(5) 0.1618(4) 0.118(3) Uani 1 1 d D . .
H67A H 0.2354 0.5771 0.1788 0.142 Uiso 1 1 calc R . .
H67B H 0.1982 0.6030 0.1274 0.142 Uiso 1 1 calc R . .
O27 O -0.1570(5) 0.4445(3) 0.2153(2) 0.1101(18) Uani 1 1 d . . .
O37 O -0.1737(5) 0.5445(3) 0.1371(3) 0.1129(19) Uani 1 1 d . . .
O47 O 0.0085(6) 0.5795(3) 0.0924(2) 0.1083(19) Uani 1 1 d . . .
O57 O 0.0863(5) 0.5275(3) 0.2173(2) 0.0973(16) Uani 1 1 d . . .
O67 O 0.1554(6) 0.6580(3) 0.1834(3) 0.129(2) Uani 1 1 d . . .
O1W O 0.4204(17) 0.6659(8) -0.1241(6) 0.296(11) Uani 1 1 d U . .
O2W O 0.4612(15) 0.2776(8) 0.0472(7) 0.242(7) Uani 0.88 1 d PU . .
O3AW O -0.232(3) 0.7462(9) 0.1206(10) 0.296(15) Uani 0.68 1 d PU . .
O3BW O -0.384(4) 0.721(3) 0.162(2) 0.25(2) Uani 0.32 1 d PU . .
O4W O -0.3254(16) 0.6096(19) 0.1871(9) 0.320(14) Uani 0.81 1 d PU . .
O5W O -0.142(2) 0.6522(15) -0.2107(7) 0.388(17) Uani 1 1 d U . .
O6W O 0.4075(14) 0.4033(16) 0.0183(13) 0.372(15) Uani 1 1 d U . .
O7AW O 0.197(3) 0.7907(14) 0.1710(17) 0.28(2) Uani 0.45 1 d PU . .
O7BW O 0.317(5) 0.738(4) 0.1689(13) 0.37(4) Uani 0.37 1 d PU . .
O8AW O -0.161(6) 0.747(2) -0.0771(13) 0.34(4) Uani 0.25 1 d PU . .
O8BW O -0.342(3) 0.630(3) 0.0064(17) 0.35(3) Uani 0.51 1 d PU . .
O9AW O 0.605(3) 0.6505(15) -0.093(2) 0.225(16) Uani 0.36 1 d PU . .
O9BW O 0.593(4) 0.6441(13) -0.1448(10) 0.154(16) Uani 0.23 1 d PU . .
O10W O -0.3384(14) 0.4907(12) 0.2470(12) 0.294(12) Uani 0.79 1 d PU . .
O11W O 0.4554(15) 0.2885(10) 0.2693(8) 0.317(14) Uani 0.94 1 d PU . .
O12W O 0.055(4) 0.495(2) -0.2887(12) 0.33(2) Uani 0.63 1 d PU . .
O13W O -0.061(3) 0.0262(17) -0.1470(18) 0.27(2) Uani 0.40 1 d PU . .

loop_
_atom_site_aniso_label
_atom_site_aniso_U_11
_atom_site_aniso_U_22
_atom_site_aniso_U_33
_atom_site_aniso_U_23
_atom_site_aniso_U_13
_atom_site_aniso_U_12
C11 0.134(7) 0.076(4) 0.070(4) -0.001(4) -0.027(4) 0.004(5)
C21 0.130(7) 0.079(4) 0.060(4) -0.002(3) 0.005(4) 0.007(5)
C31 0.125(7) 0.068(4) 0.076(4) -0.008(3) 0.002(5) 0.005(4)
C41 0.119(6) 0.065(4) 0.073(4) -0.008(3) -0.012(4) 0.015(4)
C51 0.110(6) 0.072(4) 0.097(5) -0.012(4) -0.018(5) -0.005(4)
C61 0.159(11) 0.078(5) 0.168(10) -0.013(6) -0.036(9) -0.009(6)
O21 0.165(6) 0.067(3) 0.092(3) -0.007(2) 0.013(4) -0.011(4)
O31 0.120(5) 0.090(3) 0.116(4) -0.003(3) 0.020(4) 0.007(3)
O41 0.125(4) 0.063(2) 0.076(3) -0.007(2) -0.002(3) 0.009(3)
O51 0.120(4) 0.073(3) 0.100(3) -0.004(3) -0.028(3) 0.008(3)
O61 0.097(5) 0.119(5) 0.274(12) -0.032(7) -0.003(6) -0.008(4)
C12 0.109(6) 0.069(4) 0.104(5) -0.005(4) 0.006(5) 0.008(4)
C22 0.133(7) 0.064(4) 0.082(5) 0.001(4) 0.005(5) 0.002(4)
C32 0.117(6) 0.060(3) 0.068(4) -0.001(3) 0.010(4) 0.003(4)
C42 0.101(5) 0.063(4) 0.081(4) 0.001(3) -0.014(4) 0.011(4)
C52 0.089(5) 0.090(5) 0.102(5) -0.007(4) 0.005(4) 0.005(4)
C62 0.130(9) 0.117(8) 0.175(12) -0.052(9) -0.003(9) -0.011(7)
O22 0.137(5) 0.078(3) 0.107(4) -0.018(3) 0.012(4) -0.021(3)
O32 0.131(5) 0.083(3) 0.091(3) -0.005(3) 0.020(3) -0.021(3)
O42 0.113(4) 0.063(2) 0.077(3) -0.006(2) -0.005(3) 0.013(3)
O52 0.106(4) 0.082(3) 0.125(4) -0.012(3) 0.003(4) 0.010(3)
O62 0.200(11) 0.185(10) 0.233(13) -0.060(10) -0.076(10) 0.027(9)
C13 0.140(8) 0.084(5) 0.083(5) -0.010(4) 0.010(5) -0.016(5)
C23 0.139(8) 0.101(6) 0.108(6) -0.001(5) -0.013(6) -0.032(6)
C33 0.129(7) 0.095(5) 0.090(5) 0.004(4) 0.006(5) -0.009(5)
C43 0.121(7) 0.069(4) 0.092(5) -0.003(4) 0.017(5) 0.003(4)
C53 0.125(7) 0.068(4) 0.084(5) -0.009(4) 0.016(5) -0.007(4)
C63 0.112(7) 0.087(5) 0.135(7) 0.009(6) 0.009(6) 0.005(5)
O23 0.199(9) 0.221(10) 0.116(5) 0.013(6) -0.016(6) -0.097(8)
O33 0.152(6) 0.137(5) 0.123(5) 0.015(4) -0.002(5) -0.060(5)
O43 0.120(4) 0.072(3) 0.086(3) 0.006(3) 0.018(3) 0.019(3)
O53 0.123(5) 0.089(3) 0.096(4) -0.008(3) 0.020(4) -0.007(3)
N63 0.092(5) 0.125(6) 0.125(6) 0.014(5) 0.003(4) -0.024(5)
C73 0.134(10) 0.222(16) 0.134(9) 0.051(10) -0.012(8) -0.046(11)
C83 0.133(10) 0.27(2) 0.184(15) -0.003(15) -0.037(11) -0.028(13)
C93 0.201(17) 0.39(4) 0.160(14) 0.07(2) 0.021(14) -0.04(2)
C14 0.194(12) 0.105(7) 0.105(7) 0.004(6) 0.081(8) 0.012(8)
C24 0.143(8) 0.108(7) 0.086(5) -0.004(5) 0.001(6) 0.020(6)
C34 0.126(7) 0.090(5) 0.083(5) -0.012(4) 0.023(5) -0.009(5)
C44 0.127(7) 0.085(5) 0.087(5) 0.003(4) 0.015(5) 0.007(5)
C54 0.138(8) 0.085(5) 0.086(5) 0.003(4) 0.018(5) -0.014(5)
C64 0.177(12) 0.092(6) 0.147(9) -0.006(6) -0.008(10) -0.006(8)
O24 0.175(7) 0.137(6) 0.108(5) 0.006(4) 0.016(5) 0.018(6)
O34 0.154(6) 0.112(4) 0.106(4) -0.007(4) -0.006(4) 0.002(4)
O44 0.134(5) 0.085(3) 0.086(3) 0.002(3) 0.020(3) -0.007(3)
O54 0.134(5) 0.103(4) 0.110(4) 0.012(4) 0.025(4) -0.001(4)
O6A4 0.21(2) 0.129(12) 0.149(14) -0.016(11) 0.037(14) 0.008(14)
O6B4 0.25(2) 0.106(10) 0.211(17) -0.015(11) -0.030(18) -0.061(13)
C15 0.126(7) 0.071(4) 0.085(5) 0.015(4) 0.015(5) 0.007(4)
C25 0.112(7) 0.106(6) 0.095(5) 0.010(5) 0.007(5) 0.009(5)
C35 0.139(8) 0.098(6) 0.082(5) 0.008(5) 0.019(5) -0.013(6)
C45 0.131(8) 0.091(5) 0.095(5) 0.010(5) 0.042(6) 0.005(5)
C55 0.140(9) 0.077(5) 0.117(7) 0.001(5) 0.020(6) -0.002(5)
C65 0.172(12) 0.113(7) 0.115(8) 0.009(6) 0.010(8) 0.029(7)
O25 0.132(5) 0.121(5) 0.125(5) 0.010(4) 0.011(4) 0.014(4)
O35 0.167(7) 0.129(5) 0.129(5) -0.024(4) 0.006(5) -0.031(5)
O45 0.160(6) 0.078(3) 0.119(4) 0.012(3) 0.052(4) 0.013(4)
O55 0.119(5) 0.083(3) 0.129(5) 0.011(3) 0.011(4) -0.006(3)
O65 0.179(7) 0.132(5) 0.110(5) 0.008(4) 0.016(5) 0.019(6)
C16 0.238(15) 0.071(5) 0.110(7) -0.003(5) 0.038(9) 0.006(8)
C26 0.205(12) 0.102(6) 0.084(5) 0.014(5) -0.006(7) 0.032(8)
C36 0.158(9) 0.099(6) 0.102(6) 0.009(5) 0.025(7) 0.032(6)
C46 0.157(9) 0.075(4) 0.096(6) 0.000(4) 0.017(6) -0.015(5)
C56 0.168(10) 0.118(7) 0.096(6) -0.009(6) 0.009(7) -0.032(8)
C66 0.169(15) 0.39(4) 0.123(11) -0.025(17) -0.021(11) -0.08(2)
O26 0.181(8) 0.185(8) 0.109(5) 0.029(5) 0.043(5) 0.074(7)
O36 0.168(7) 0.185(8) 0.102(4) 0.009(5) 0.000(5) 0.063(6)
O46 0.147(5) 0.076(3) 0.087(3) 0.003(3) 0.018(3) 0.002(3)
O56 0.229(9) 0.094(4) 0.111(5) -0.008(4) 0.035(6) -0.037(5)
O66A 0.42(5) 0.26(3) 0.18(2) -0.006(19) 0.05(2) -0.26(4)
O66B 0.28(3) 0.22(3) 0.28(3) 0.00(3) 0.13(3) -0.04(3)
C17 0.134(7) 0.064(4) 0.078(4) -0.011(3) 0.011(5) 0.010(5)
C27 0.121(7) 0.084(5) 0.082(5) -0.012(4) 0.012(5) 0.015(5)
C37 0.138(8) 0.071(4) 0.084(5) -0.005(4) -0.004(5) 0.013(5)
C47 0.153(8) 0.068(4) 0.081(5) -0.006(4) 0.017(5) 0.012(5)
C57 0.123(7) 0.071(4) 0.091(5) -0.016(4) 0.011(5) 0.007(5)
C67 0.130(8) 0.098(6) 0.127(7) 0.006(6) 0.028(6) 0.004(6)
O27 0.128(5) 0.088(3) 0.113(4) 0.006(3) 0.008(4) 0.009(4)
O37 0.114(4) 0.105(4) 0.120(4) 0.009(3) -0.004(4) 0.011(4)
O47 0.174(6) 0.070(3) 0.081(3) -0.005(2) 0.006(4) 0.014(4)
O57 0.137(5) 0.071(3) 0.084(3) -0.006(2) -0.005(3) 0.001(3)
O67 0.155(6) 0.087(4) 0.146(5) -0.012(4) 0.039(5) -0.014(4)
O1W 0.45(3) 0.210(13) 0.226(13) 0.050(11) -0.065(16) -0.168(17)
O2W 0.301(19) 0.171(10) 0.253(15) -0.032(11) -0.001(16) 0.015(13)
O3AW 0.47(4) 0.122(10) 0.29(2) -0.049(13) -0.09(3) 0.080(18)
O3BW 0.22(4) 0.22(4) 0.30(5) -0.02(4) 0.08(4) 0.03(4)
O4W 0.222(17) 0.48(4) 0.26(2) -0.12(3) 0.014(16) 0.05(2)
O5W 0.51(4) 0.47(3) 0.179(12) 0.059(17) -0.036(17) 0.24(3)
O6W 0.216(17) 0.41(3) 0.49(4) -0.12(3) -0.02(2) -0.03(2)
O7AW 0.32(4) 0.146(17) 0.38(5) 0.09(2) -0.18(4) -0.10(2)
O7BW 0.52(7) 0.46(7) 0.13(2) 0.02(3) 0.02(3) -0.35(6)
O8AW 0.67(9) 0.24(4) 0.11(2) -0.04(2) -0.10(4) 0.33(5)
O8BW 0.27(3) 0.43(5) 0.36(4) -0.23(4) -0.17(3) 0.14(4)
O9AW 0.24(3) 0.126(19) 0.31(4) 0.03(3) -0.04(3) -0.05(2)
O9BW 0.31(5) 0.077(14) 0.076(14) 0.025(12) 0.02(2) -0.02(2)
O10W 0.189(15) 0.25(2) 0.44(3) -0.05(2) 0.08(2) 0.058(15)
O11W 0.35(2) 0.260(16) 0.34(2) -0.150(17) -0.22(2) 0.158(17)
O12W 0.47(5) 0.32(4) 0.21(2) 0.07(2) -0.06(3) -0.08(4)
O13W 0.26(3) 0.18(2) 0.37(5) 0.03(3) -0.18(4) -0.07(2)

loop_
_atom_type_symbol
_atom_type_description
_atom_type_scat_dispersion_real
_atom_type_scat_dispersion_imag
_atom_type_scat_source
C C 0.0181 0.0091 'International Tables Vol C Tables 4.2.6.8 and 6.1.1.4'
O O 0.0492 0.0322 'International Tables Vol C Tables 4.2.6.8 and 6.1.1.4'
N N 0.0311 0.0180 'International Tables Vol C Tables 4.2.6.8 and 6.1.1.4'
H H 0.0000 0.0000 'International Tables Vol C Tables 4.2.6.8 and 6.1.1.4'

loop_
_geom_angle_atom_site_label_1
_geom_angle_atom_site_label_2
_geom_angle_atom_site_label_3
_geom_angle
O42 C11 O51 110.7(7)
O42 C11 C21 106.4(7)
O51 C11 C21 113.1(6)
O21 C21 C31 112.1(7)
O21 C21 C11 108.4(6)
C31 C21 C11 113.3(7)
C21 C31 O31 111.3(7)
C21 C31 C41 108.1(7)
O31 C31 C41 115.0(6)
O41 C41 C31 104.8(6)
O41 C41 C51 112.1(7)
C31 C41 C51 115.2(6)
O51 C51 C41 112.4(7)
O51 C51 C61 102.7(7)
C41 C51 C61 116.3(7)
O61 C61 C51 116.8(8)
C17 O41 C41 118.6(5)
C51 O51 C11 111.5(6)
O43 C12 O52 111.5(6)
O43 C12 C22 105.5(7)
O52 C12 C22 112.2(7)
O22 C22 C32 107.7(7)
O22 C22 C12 109.9(6)
C32 C22 C12 111.2(6)
O32 C32 C22 110.0(6)
O32 C32 C42 113.4(6)
C22 C32 C42 105.9(7)
O42 C42 C52 112.5(6)
O42 C42 C32 102.6(6)
C52 C42 C32 114.5(6)
O52 C52 C42 111.1(6)
O52 C52 C62 102.4(7)
C42 C52 C62 119.2(8)
O62 C62 C52 114.5(11)
C11 O42 C42 117.3(6)
C12 O52 C52 108.4(6)
O44 C13 O53 111.7(7)
O44 C13 C23 105.3(8)
O53 C13 C23 113.5(7)
C33 C23 O23 111.3(10)
C33 C23 C13 113.4(8)
O23 C23 C13 111.1(8)
C23 C33 O33 112.1(8)
C23 C33 C43 110.9(9)
O33 C33 C43 114.4(7)
O43 C43 C33 104.8(7)
O43 C43 C53 111.1(7)
C33 C43 C53 115.0(7)
O53 C53 C43 109.2(7)
O53 C53 C63 104.4(7)
C43 C53 C63 118.0(7)
N63 C63 C53 113.3(7)
C12 O43 C43 120.1(6)
C53 O53 C13 112.7(7)
C63 N63 C73 114.4(8)
C83 C73 N63 112.1(11)
C93 C83 C73 115.2(14)
O54 C14 C24 112.6(9)
O54 C14 O45 114.6(9)
C24 C14 O45 105.7(10)
C14 C24 C34 111.4(8)
C14 C24 O24 111.6(9)
C34 C24 O24 106.5(9)
O34 C34 C24 111.4(7)
O34 C34 C44 111.4(7)
C24 C34 C44 105.7(8)
O44 C44 C54 109.3(7)
O44 C44 C34 105.2(8)
C54 C44 C34 111.9(7)
O54 C54 C64 104.9(9)
O54 C54 C44 108.7(7)
C64 C54 C44 115.4(8)
O6A4 C64 O6B4 112.4(17)
O6A4 C64 C54 122.4(14)
O6B4 C64 C54 110.8(14)
C13 O44 C44 114.4(6)
C54 O54 C14 111.7(8)
O46 C15 C25 106.7(7)
O46 C15 O55 110.7(7)
C25 C15 O55 113.7(7)
C15 C25 O25 113.8(8)
C15 C25 C35 110.9(8)
O25 C25 C35 108.6(8)
O35 C35 C25 111.3(9)
O35 C35 C45 111.9(8)
C25 C35 C45 108.6(8)
O45 C45 C55 111.7(9)
O45 C45 C35 103.8(8)
C55 C45 C35 114.3(8)
O55 C55 C45 105.8(8)
O55 C55 C65 108.6(8)
C45 C55 C65 122.1(9)
O65 C65 C55 111.4(10)
C45 O45 C14 119.5(7)
C55 O55 C15 115.4(7)
O47 C16 O56 110.6(10)
O47 C16 C26 106.6(10)
O56 C16 C26 115.3(9)
C36 C26 O26 111.9(11)
C36 C26 C16 106.4(10)
O26 C26 C16 114.2(8)
O36 C36 C26 107.2(9)
O36 C36 C46 115.5(8)
C26 C36 C46 112.2(11)
O46 C46 C36 107.9(8)
O46 C46 C56 108.8(8)
C36 C46 C56 114.8(8)
O56 C56 C66 108.0(10)
O56 C56 C46 107.8(10)
C66 C56 C46 112.5(9)
O66A C66 O66B 108(3)
O66A C66 C56 114.7(16)
O66B C66 C56 113.9(14)
C15 O46 C46 119.6(6)
C16 O56 C56 113.7(8)
O41 C17 O57 108.3(7)
O41 C17 C27 110.0(7)
O57 C17 C27 113.9(6)
O27 C27 C37 108.8(7)
O27 C27 C17 112.2(7)
C37 C27 C17 112.1(8)
O37 C37 C27 109.5(8)
O37 C37 C47 113.9(6)
C27 C37 C47 107.1(7)
O47 C47 C37 107.5(7)
O47 C47 C57 107.4(8)
C37 C47 C57 115.2(6)
O57 C57 C67 106.9(7)
O57 C57 C47 106.0(7)
C67 C57 C47 116.6(7)
O67 C67 C57 110.0(8)
C47 O47 C16 119.5(7)
C57 O57 C17 113.7(6)

loop_
_geom_bond_atom_site_label_1
_geom_bond_atom_site_label_2
_geom_bond_distance
C11 O42 1.403(9)
C11 O51 1.454(11)
C11 C21 1.639(14)
C21 O21 1.449(10)
C21 C31 1.488(11)
C31 O31 1.492(12)
C31 C41 1.578(12)
C41 O41 1.437(9)
C41 C51 1.584(13)
C51 O51 1.439(10)
C51 C61 1.585(12)
C61 O61 1.510(16)
O41 C17 1.425(9)
C12 O43 1.390(10)
C12 O52 1.472(11)
C12 C22 1.637(13)
C22 O22 1.479(11)
C22 C32 1.498(11)
C32 O32 1.470(10)
C32 C42 1.597(12)
C42 O42 1.466(9)
C42 C52 1.554(12)
C52 O52 1.478(10)
C52 C62 1.561(13)
C62 O62 1.339(18)
C13 O44 1.413(11)
C13 O53 1.462(12)
C13 C23 1.575(14)
C23 C33 1.468(14)
C23 O23 1.506(15)
C33 O33 1.504(12)
C33 C43 1.542(14)
C43 O43 1.448(10)
C43 C53 1.563(12)
C53 O53 1.433(10)
C53 C63 1.610(12)
C63 N63 1.509(12)
N63 C73 1.534(16)
C73 C83 1.524(15)
C83 C93 1.486(16)
C14 O54 1.460(16)
C14 C24 1.487(17)
C14 O45 1.526(12)
C24 C34 1.513(14)
C24 O24 1.538(14)
C34 O34 1.443(11)
C34 C44 1.582(15)
C44 O44 1.458(10)
C44 C54 1.565(13)
C54 O54 1.417(11)
C54 C64 1.544(14)
C64 O6A4 1.37(2)
C64 O6B4 1.409(19)
C15 O46 1.415(10)
C15 C25 1.509(14)
C15 O55 1.508(12)
C25 O25 1.540(13)
C25 C35 1.543(14)
C35 O35 1.416(13)
C35 C45 1.662(15)
C45 O45 1.404(11)
C45 C55 1.551(15)
C55 O55 1.434(11)
C55 C65 1.623(14)
C65 O65 1.354(14)
C16 O47 1.425(11)
C16 O56 1.456(17)
C16 C26 1.591(19)
C26 C36 1.512(15)
C26 O26 1.540(17)
C36 O36 1.496(15)
C36 C46 1.560(16)
C46 O46 1.445(10)
C46 C56 1.566(16)
C56 O56 1.455(13)
C56 C66 1.535(14)
C66 O66A 1.354(19)
C66 O66B 1.398(18)
C17 O57 1.466(11)
C17 C27 1.573(14)
C27 O27 1.495(12)
C27 C37 1.530(12)
C37 O37 1.459(11)
C37 C47 1.571(14)
C47 O47 1.409(10)
C47 C57 1.647(14)
C57 O57 1.461(10)
C57 C67 1.555(12)
C67 O67 1.396(12)
O9AW O9BW 1.40(6)
